data_7224968
loop_
_publ_author_name
'Phukan, Nithi'
'Baruah, Jubaraj B.'

_publ_section_title
;
 Imine-tautomers of aminothiazole derivatives: intriguing aspects of
 chemical reactivities
;
_journal_issue 21
_journal_name_full CrystEngComm
_journal_page_first 3877
_journal_paper_doi 10.1039/C6CE00676K
_journal_volume 18
_journal_year 2016
_chemical_formula_moiety 'C11 H10 N4 O2 S2, C2 H6 O S'
_chemical_formula_sum 'C13 H16 N4 O3 S3'
_chemical_formula_weight 372.48
_chemical_name_systematic
; 
 ? 
;
_space_group_IT_number 2
_symmetry_cell_setting triclinic
_symmetry_space_group_name_Hall '-P 1'
_symmetry_space_group_name_H-M 'P -1'
_atom_sites_solution_hydrogens geom
_atom_sites_solution_primary direct
_atom_sites_solution_secondary difmap
_audit_creation_method SHELXL-97
_audit_update_record
;
2016-01-04 deposited with the CCDC.
2016-04-20 downloaded from the CCDC.
;
_cell_angle_alpha 91.605(3)
_cell_angle_beta 102.511(3)
_cell_angle_gamma 110.839(2)
_cell_formula_units_Z 2
_cell_length_a 7.8556(4)
_cell_length_b 10.5492(5)
_cell_length_c 11.5009(6)
_cell_measurement_reflns_used 6485
_cell_measurement_temperature 296(2)
_cell_measurement_theta_max 28.35
_cell_measurement_theta_min 2.86
_cell_volume 863.80(8)
_computing_structure_refinement 'SHELXL-97 (Sheldrick, 1997)'
_computing_structure_solution 'SHELXS-97 (Sheldrick, 1990)'
_diffrn_ambient_temperature 296(2)
_diffrn_measured_fraction_theta_full 0.976
_diffrn_measured_fraction_theta_max 0.976
_diffrn_measurement_device_type 'CCD area detector'
_diffrn_measurement_method 'phi and omega scans'
_diffrn_radiation_monochromator graphite
_diffrn_radiation_source 'fine-focus sealed tube'
_diffrn_radiation_type MoK\a
_diffrn_radiation_wavelength 0.71073
_diffrn_reflns_av_R_equivalents 0.0555
_diffrn_reflns_av_sigmaI/netI 0.0323
_diffrn_reflns_limit_h_max 9
_diffrn_reflns_limit_h_min -9
_diffrn_reflns_limit_k_max 12
_diffrn_reflns_limit_k_min -12
_diffrn_reflns_limit_l_max 13
_diffrn_reflns_limit_l_min -13
_diffrn_reflns_number 12850
_diffrn_reflns_theta_full 25.25
_diffrn_reflns_theta_max 25.25
_diffrn_reflns_theta_min 1.83
_exptl_absorpt_coefficient_mu 0.447
_exptl_absorpt_correction_T_max 0.948
_exptl_absorpt_correction_T_min 0.879
_exptl_absorpt_correction_type multi-scan
_exptl_absorpt_process_details multi-scan
_exptl_crystal_colour yellow
_exptl_crystal_density_diffrn 1.432
_exptl_crystal_density_method 'not measured'
_exptl_crystal_description block
_exptl_crystal_F_000 388
_exptl_crystal_size_max 0.32
_exptl_crystal_size_mid 0.24
_exptl_crystal_size_min 0.12
_refine_diff_density_max 0.238
_refine_diff_density_min -0.302
_refine_diff_density_rms 0.048
_refine_ls_extinction_method none
_refine_ls_goodness_of_fit_ref 1.037
_refine_ls_hydrogen_treatment mixed
_refine_ls_matrix_type full
_refine_ls_number_parameters 250
_refine_ls_number_reflns 3058
_refine_ls_number_restraints 0
_refine_ls_restrained_S_all 1.037
_refine_ls_R_factor_all 0.0393
_refine_ls_R_factor_gt 0.0339
_refine_ls_shift/su_max 0.001
_refine_ls_shift/su_mean 0.000
_refine_ls_structure_factor_coef Fsqd
_refine_ls_weighting_details 'calc w=1/[\s^2^(Fo^2^)+(0.0000P)^2^+0.5000P] where P=(Fo^2^+2Fc^2^)/3'
_refine_ls_weighting_scheme calc
_refine_ls_wR_factor_gt 0.0719
_refine_ls_wR_factor_ref 0.0739
_reflns_number_gt 2624
_reflns_number_total 3058
_reflns_threshold_expression >2sigma(I)
_cod_data_source_file c6ce00676k2.cif
_cod_data_source_block 3
_cod_depositor_comments
;
The following automatic conversions were performed:

'_symmetry_cell_setting' value 'Triclinic' changed to 'triclinic'
according to
/usr/data/users/saulius/crontab/automatic-downloads/rss-feeds/RSC/lib/dictionaries/cif_core.dic
dictionary named 'cif_core.dic' version 2.4.2 from 2011-04-26.

Automatic conversion script
Id: cif_fix_values 4268 2015-11-12 08:31:59Z antanas 

 Adding full bibliography for 7224966--7224975.cif.
;
_cod_original_sg_symbol_Hall -P1
_cod_original_sg_symbol_H-M P-1
_cod_database_code 7224968

loop_
_symmetry_equiv_pos_as_xyz
'x, y, z'
'-x, -y, -z'

loop_
_atom_site_label
_atom_site_type_symbol
_atom_site_fract_x
_atom_site_fract_y
_atom_site_fract_z
_atom_site_U_iso_or_equiv
_atom_site_adp_type
_atom_site_occupancy
_atom_site_symmetry_multiplicity
_atom_site_calc_flag
_atom_site_refinement_flags
S1 S 1.33495(7) 0.83371(5) 0.85199(4) 0.04626(15) Uani 1 1 d .
S2 S 1.16081(8) 0.96198(5) 0.66221(5) 0.05836(18) Uani 1 1 d .
C6 C 0.7423(3) 0.65477(19) 0.44482(16) 0.0391(4) Uani 1 1 d .
C9 C 0.4644(3) 0.4356(2) 0.29634(17) 0.0417(4) Uani 1 1 d .
C11 C 0.7388(3) 0.5236(2) 0.45830(17) 0.0442(5) Uani 1 1 d .
H11 H 0.8304 0.5095 0.5169 0.053 Uiso 1 1 calc R
C8 C 0.4637(3) 0.5646(2) 0.28243(18) 0.0479(5) Uani 1 1 d .
H8 H 0.3715 0.5778 0.2237 0.057 Uiso 1 1 calc R
C10 C 0.5983(3) 0.4139(2) 0.38396(17) 0.0461(5) Uani 1 1 d .
H10 H 0.5942 0.3257 0.3931 0.055 Uiso 1 1 calc R
C7 C 0.6018(3) 0.6734(2) 0.35690(17) 0.0477(5) Uani 1 1 d .
H7 H 0.6020 0.7609 0.3488 0.057 Uiso 1 1 calc R
C5 C 1.0145(3) 0.79714(19) 0.61556(16) 0.0405(4) Uani 1 1 d .
C4 C 1.1408(3) 0.69617(19) 0.77075(16) 0.0389(4) Uani 1 1 d .
C2 C 1.3982(3) 0.7282(2) 0.95283(17) 0.0475(5) Uani 1 1 d .
C3 C 1.2740(3) 0.6005(2) 0.92416(18) 0.0507(5) Uani 1 1 d .
H3 H 1.2823 0.5293 0.9680 0.061 Uiso 1 1 calc R
C1 C 1.5713(3) 0.7863(3) 1.0531(2) 0.0660(7) Uani 1 1 d .
H1A H 1.5495 0.8402 1.1128 0.099 Uiso 1 1 calc R
H1B H 1.6739 0.8427 1.0224 0.099 Uiso 1 1 calc R
H1C H 1.6016 0.7132 1.0884 0.099 Uiso 1 1 calc R
N1 N 1.1324(3) 0.58377(18) 0.82372(15) 0.0477(4) Uani 1 1 d .
N2 N 1.0137(2) 0.68760(15) 0.67012(13) 0.0408(4) Uani 1 1 d .
N3 N 0.8796(2) 0.77490(18) 0.51085(15) 0.0460(4) Uani 1 1 d .
N4 N 0.3195(2) 0.32099(18) 0.21519(16) 0.0517(4) Uani 1 1 d .
O2 O 0.3009(2) 0.20543(16) 0.23928(16) 0.0717(5) Uani 1 1 d .
O1 O 0.2231(2) 0.34506(17) 0.12538(14) 0.0674(5) Uani 1 1 d .
O3 O 0.1253(3) 0.67446(18) 0.2324(2) 0.1130(9) Uani 1 1 d .
C12 C 0.2733(5) 0.9166(4) 0.3557(3) 0.0821(9) Uani 1 1 d .
C13 C 0.1123(5) 0.8854(3) 0.1208(3) 0.0807(9) Uani 1 1 d .
S3' S 0.07711(10) 0.79732(7) 0.24637(8) 0.0612(2) Uani 0.84 1 d P
S3 S 0.2173(9) 0.8003(6) 0.2335(5) 0.0957(16) Uani 0.16 1 d P
H3A H 0.879(3) 0.844(2) 0.4859(19) 0.053(7) Uiso 1 1 d .
H1 H 1.042(3) 0.507(2) 0.795(2) 0.063(7) Uiso 1 1 d .
H12A H 0.252(5) 1.008(4) 0.366(3) 0.143(14) Uiso 1 1 d .
H12B H 0.391(5) 0.933(3) 0.333(3) 0.105(12) Uiso 1 1 d .
H12C H 0.281(5) 0.880(4) 0.427(3) 0.121(13) Uiso 1 1 d .
H13A H 0.025(5) 0.822(4) 0.051(3) 0.124(12) Uiso 1 1 d .
H13B H 0.085(5) 0.967(4) 0.130(3) 0.137(14) Uiso 1 1 d .
H13C H 0.242(5) 0.905(4) 0.115(3) 0.130(14) Uiso 1 1 d .

loop_
_atom_site_aniso_label
_atom_site_aniso_U_11
_atom_site_aniso_U_22
_atom_site_aniso_U_33
_atom_site_aniso_U_23
_atom_site_aniso_U_13
_atom_site_aniso_U_12
S1 0.0517(3) 0.0393(3) 0.0361(3) 0.0045(2) -0.0029(2) 0.0110(2)
S2 0.0690(4) 0.0345(3) 0.0472(3) 0.0070(2) -0.0136(3) 0.0063(3)
C6 0.0440(11) 0.0379(10) 0.0300(9) 0.0040(8) 0.0054(8) 0.0110(8)
C9 0.0402(11) 0.0415(11) 0.0364(10) -0.0009(8) 0.0093(8) 0.0072(9)
C11 0.0479(12) 0.0439(11) 0.0387(11) 0.0028(9) 0.0021(9) 0.0198(9)
C8 0.0467(12) 0.0471(12) 0.0401(11) 0.0065(9) -0.0012(9) 0.0124(10)
C10 0.0562(12) 0.0376(10) 0.0438(11) 0.0028(9) 0.0091(10) 0.0185(9)
C7 0.0544(12) 0.0360(10) 0.0429(11) 0.0084(9) -0.0016(9) 0.0129(9)
C5 0.0454(11) 0.0374(10) 0.0329(10) 0.0036(8) 0.0018(8) 0.0128(9)
C4 0.0443(11) 0.0356(10) 0.0345(10) 0.0047(8) 0.0067(8) 0.0139(8)
C2 0.0544(13) 0.0517(12) 0.0338(10) 0.0073(9) 0.0022(9) 0.0213(10)
C3 0.0615(13) 0.0509(12) 0.0391(11) 0.0135(9) 0.0014(10) 0.0257(11)
C1 0.0683(16) 0.0687(16) 0.0449(13) 0.0059(11) -0.0108(11) 0.0208(13)
N1 0.0520(11) 0.0380(9) 0.0444(10) 0.0087(8) -0.0004(8) 0.0132(8)
N2 0.0456(9) 0.0360(8) 0.0341(8) 0.0052(7) 0.0001(7) 0.0125(7)
N3 0.0554(11) 0.0334(9) 0.0378(9) 0.0073(7) -0.0046(8) 0.0119(8)
N4 0.0482(10) 0.0463(11) 0.0514(11) -0.0050(8) 0.0116(9) 0.0077(8)
O2 0.0695(11) 0.0422(9) 0.0865(12) -0.0052(8) 0.0081(9) 0.0081(8)
O1 0.0608(10) 0.0693(11) 0.0494(9) -0.0077(8) -0.0083(8) 0.0109(8)
O3 0.0872(14) 0.0386(10) 0.188(2) 0.0098(12) -0.0028(15) 0.0144(10)
C12 0.094(2) 0.075(2) 0.0649(19) 0.0048(16) 0.0040(17) 0.0260(18)
C13 0.088(2) 0.0648(18) 0.0676(19) -0.0045(15) -0.0038(17) 0.0166(17)
S3' 0.0487(4) 0.0455(4) 0.0873(5) 0.0132(4) 0.0171(4) 0.0143(3)
S3 0.098(4) 0.081(4) 0.105(4) -0.012(3) 0.011(3) 0.039(3)

loop_
_atom_type_symbol
_atom_type_description
_atom_type_scat_dispersion_real
_atom_type_scat_dispersion_imag
_atom_type_scat_source
C C 0.0033 0.0016 'International Tables Vol C Tables 4.2.6.8 and 6.1.1.4'
N N 0.0061 0.0033 'International Tables Vol C Tables 4.2.6.8 and 6.1.1.4'
O O 0.0106 0.0060 'International Tables Vol C Tables 4.2.6.8 and 6.1.1.4'
S S 0.1246 0.1234 'International Tables Vol C Tables 4.2.6.8 and 6.1.1.4'
H H 0.0000 0.0000 'International Tables Vol C Tables 4.2.6.8 and 6.1.1.4'

loop_
_geom_angle_atom_site_label_1
_geom_angle_atom_site_label_2
_geom_angle_atom_site_label_3
_geom_angle
C4 S1 C2 91.36(9)
C11 C6 C7 119.22(17)
C11 C6 N3 125.48(17)
C7 C6 N3 115.28(17)
C8 C9 C10 121.44(18)
C8 C9 N4 118.31(18)
C10 C9 N4 120.25(18)
C10 C11 C6 119.55(18)
C7 C8 C9 118.69(18)
C9 C10 C11 119.96(18)
C8 C7 C6 121.12(19)
N2 C5 N3 116.25(17)
N2 C5 S2 127.39(14)
N3 C5 S2 116.35(14)
N2 C4 N1 119.55(17)
N2 C4 S1 131.47(15)
N1 C4 S1 108.95(14)
C3 C2 C1 129.8(2)
C3 C2 S1 110.05(15)
C1 C2 S1 120.12(16)
C2 C3 N1 113.85(19)
C4 N1 C3 115.77(18)
C5 N2 C4 121.61(16)
C5 N3 C6 131.87(17)
O2 N4 O1 123.22(18)
O2 N4 C9 118.18(19)
O1 N4 C9 118.60(18)
S3 O3 S3' 47.7(3)
S3 C12 S3' 37.6(2)
S3' C13 S3 36.9(2)
S3 S3' O3 55.7(3)
S3 S3' C13 74.3(4)
O3 S3' C13 107.44(18)
S3 S3' C12 67.0(3)
O3 S3' C12 105.32(16)
C13 S3' C12 97.80(17)
S3' S3 O3 76.5(4)
S3' S3 C12 75.4(3)
O3 S3 C12 122.7(5)
S3' S3 C13 68.8(3)
O3 S3 C13 115.6(4)
C12 S3 C13 98.9(3)

loop_
_geom_bond_atom_site_label_1
_geom_bond_atom_site_label_2
_geom_bond_distance
S1 C4 1.7426(19)
S1 C2 1.746(2)
S2 C5 1.7004(19)
C6 C11 1.388(3)
C6 C7 1.400(3)
C6 N3 1.402(2)
C9 C8 1.376(3)
C9 C10 1.378(3)
C9 N4 1.458(2)
C11 C10 1.384(3)
C8 C7 1.372(3)
C5 N2 1.329(2)
C5 N3 1.372(2)
C4 N2 1.332(2)
C4 N1 1.336(2)
C2 C3 1.332(3)
C2 C1 1.497(3)
C3 N1 1.377(2)
N4 O2 1.222(2)
N4 O1 1.232(2)
O3 S3 1.264(6)
O3 S3' 1.488(2)
C12 S3 1.711(6)
C12 S3' 1.798(3)
C13 S3' 1.757(3)
C13 S3 1.814(7)
S3' S3 1.132(6)
